data_4131667
loop_
_publ_author_name
'Liang, Cong-Cong'
'Shi, Zhao-Lin'
'He, Chun-Ting'
'Tan, Jing'
'Zhou, Hu-Die'
'Zhou, Hao-Long'
'Lee, Yongjin'
'Zhang, Yue-Biao'

_publ_section_title
;
 Engineering of Pore Geometry for Ultrahigh Capacity Methane Storage in
 Mesoporous Metal-Organic Frameworks.
;
_journal_issue 38
_journal_name_full 'Journal of the American Chemical Society'
_journal_page_first 13300
_journal_page_last 13303
_journal_paper_doi 10.1021/jacs.7b08347
_journal_volume 139
_journal_year 2017
_chemical_absolute_configuration syn
_chemical_formula_moiety '0.06(C3648 H2208 N576 O1040 Zn320)'
_chemical_formula_sum 'C228 H138 N36 O65 Zn20'
_chemical_formula_weight 5729.14
_space_group_crystal_system cubic
_space_group_IT_number 209
_space_group_name_Hall 'F 4 2 3'
_space_group_name_H-M_alt 'F 4 3 2'
_atom_sites_solution_hydrogens mixed
_audit_creation_date 2017-07-14
_audit_creation_method
;
Olex2 1.2-alpha
(compiled 2017.07.12 svn.r3442 for OlexSys, GUI svn.r5363)
;
_cell_angle_alpha 90
_cell_angle_beta 90
_cell_angle_gamma 90
_cell_formula_units_Z 16
_cell_length_a 77.569(9)
_cell_length_b 77.569(9)
_cell_length_c 77.569(9)
_cell_measurement_reflns_used 15653
_cell_measurement_temperature 298(2)
_cell_measurement_theta_max 26.077
_cell_measurement_theta_min 1.331
_cell_volume 466729(9)
_computing_molecular_graphics 'Olex2 (Dolomanov et al., 2009)'
_computing_publication_material 'Olex2 (Dolomanov et al., 2009)'
_computing_structure_refinement 'XL (Sheldrick, 2008)'
_computing_structure_solution 'XT (Sheldrick, 2015)'
_diffrn_ambient_temperature 298(2)
_diffrn_measured_fraction_theta_full 0.996
_diffrn_measured_fraction_theta_max 0.996
_diffrn_measurement_device_type SSRF
_diffrn_measurement_method '\w scans'
_diffrn_radiation_wavelength 0.8265
_diffrn_reflns_av_R_equivalents 0.0396
_diffrn_reflns_av_unetI/netI 0.0370
_diffrn_reflns_Laue_measured_fraction_full 0.996
_diffrn_reflns_Laue_measured_fraction_max 0.996
_diffrn_reflns_limit_h_max 82
_diffrn_reflns_limit_h_min 3
_diffrn_reflns_limit_k_max 58
_diffrn_reflns_limit_k_min 0
_diffrn_reflns_limit_l_max 57
_diffrn_reflns_limit_l_min 0
_diffrn_reflns_number 25164
_diffrn_reflns_point_group_measured_fraction_full 0.998
_diffrn_reflns_point_group_measured_fraction_max 0.998
_diffrn_reflns_theta_full 26.077
_diffrn_reflns_theta_max 26.077
_diffrn_reflns_theta_min 1.331
_exptl_absorpt_coefficient_mu 0.632
_exptl_absorpt_correction_T_max 0.928
_exptl_absorpt_correction_T_min 0.928
_exptl_absorpt_correction_type multi-scan
_exptl_crystal_colour colourless
_exptl_crystal_colour_primary colourless
_exptl_crystal_density_diffrn 0.326
_exptl_crystal_description cube
_exptl_crystal_F_000 46048
_exptl_crystal_size_max 0.12
_exptl_crystal_size_mid 0.12
_exptl_crystal_size_min 0.12
_refine_diff_density_max 0.053
_refine_diff_density_min -0.063
_refine_diff_density_rms 0.008
_refine_ls_abs_structure_details
;
 Refined as an inversion twin.
;
_refine_ls_abs_structure_Flack 0.494(5)
_refine_ls_extinction_method none
_refine_ls_goodness_of_fit_ref 0.966
_refine_ls_hydrogen_treatment mixed
_refine_ls_matrix_type full
_refine_ls_number_parameters 524
_refine_ls_number_reflns 24546
_refine_ls_number_restraints 348
_refine_ls_restrained_S_all 0.962
_refine_ls_R_factor_all 0.0572
_refine_ls_R_factor_gt 0.0345
_refine_ls_shift/su_max 0.004
_refine_ls_shift/su_mean 0.000
_refine_ls_structure_factor_coef Fsqd
_refine_ls_weighting_details 'w=1/[\s^2^(Fo^2^)+(0.0406P)^2^+42.5788P] where P=(Fo^2^+2Fc^2^)/3'
_refine_ls_weighting_scheme calc
_refine_ls_wR_factor_gt 0.0817
_refine_ls_wR_factor_ref 0.0901
_reflns_Friedel_coverage 0.814
_reflns_Friedel_fraction_full 1.000
_reflns_Friedel_fraction_max 1.000
_reflns_number_gt 15653
_reflns_number_total 24546
_reflns_threshold_expression 'I > 2\s(I)'
_cod_data_source_file ja7b08347_si_005.cif
_cod_data_source_block ST-4_sq
_cod_original_cell_volume 466729(162)
_cod_database_code 4131667
_shelx_shelxl_version_number 2014/7
_shelx_space_group_comment
;
The symmetry employed for this shelxl refinement is uniquely defined
by the following loop, which should always be used as a source of
symmetry information in preference to the above space-group names.
They are only intended as comments.
;
_shelx_estimated_absorpt_t_max 0.928
_shelx_estimated_absorpt_t_min 0.928
_olex2_refinement_description
;
1. Twinned data refinement
 Scales: 0.506(5)
 0.494(5)
2. Fixed Uiso
 At 1.2 times of:
  All C(H) groups, All N(H) groups
3. Restrained distances
 O12_$1-C37 \\sim O12-C37 \\sim O13-C46 \\sim O13_$1-C46
 with sigma of 0.02
 O12-C38 \\sim C38-O12_$1 \\sim C45-O13 \\sim C45-O13_$1
 with sigma of 0.02
 O13_$1-C45 \\sim O13-C45 \\sim C39-C39_$1 \\sim C39_$1-C41 \\sim C41-C39 \\sim
C38-C40_$1 ~
 C40_$1-C40 \\sim C40-C38 \\sim C42-C44 \\sim C42-C44_$1 \\sim C44_$1-C44 \\sim
C43-C43_$1 \\sim C43_$1-
 C45 \\sim C45-C43
 with sigma of 0.02
 C39_$1-C38 \\sim C39-C38 \\sim C39-C40 \\sim C40-C41 \\sim C40_$1-C41 \\sim
C39_$1-C40_$1 ~
 C43_$1-C42 \\sim C43-C42 \\sim C43-C44 \\sim C44-C45 \\sim C44_$1-C45 \\sim
C43_$1-C44_$1
 with sigma of 0.02
 C41-C42 \\sim C37-C38 \\sim C45-C46
 with sigma of 0.02
4. Restrained planarity
 O12_$1, C40_$1, C39_$1, C38, C37, C41, C40, C39, O12
 with sigma of 0.1
 C44_$1, C43_$1, O13_$1, C45, C42, C44, C43, C46, O13
 with sigma of 0.1
 C45, C42, C44_$1, C44, C43_$1, C43, C46, O13_$1, O13
 with sigma of 0.1
5. Uiso/Uaniso restraints and constraints
Uanis(O12) \\sim Ueq, Uanis(C38) \\sim Ueq, Uanis(C37) \\sim Ueq, Uanis(C41)
\\sim Ueq, Uanis(C40) \\sim Ueq, Uanis(C40) \\sim Ueq, Uanis(C39) \\sim Ueq,
Uanis(C39) \\sim Ueq, Uanis(C45) \\sim Ueq, Uanis(C42) \\sim Ueq, Uanis(C44)
\\sim Ueq, Uanis(C44) \\sim Ueq, Uanis(C43) \\sim Ueq, Uanis(C43) \\sim Ueq,
Uanis(C46) \\sim Ueq, Uanis(O13) \\sim Ueq, Uanis(O13) \\sim Ueq, Uanis(O12)
\\sim Ueq: with sigma of 0.1 and sigma for terminal atoms of 0.2
6. Rigid body (RIGU) restrains
 O12, O12, C38, C37, C41, C40, C40, C39, C39, C45, C42, C44, C44, C43, C43,
 C46, O13, O13
 with sigma for 1-2 distances of 0.004 and sigma for 1-3 distances of 0.004
7. Others
 Fixed Sof: O12(0.5) C38(0.25) C37(0.25) C41(0.25) C40(0.5) H40(0.5) C39(0.5)
 H39(0.5) C45(0.25) C42(0.25) C44(0.5) H44(0.5) C43(0.5) H43(0.5) C46(0.25)
 O13(0.5)
8.a Riding coordinates:
 N4(H4A), N5(H5), N6(H6A)
8.b Aromatic/amide H refined with riding coordinates:
 C7(H7), C6(H6), C4(H4), C3(H3), C34(H34), C11(H11), C10(H10), C14(H14),
 C13(H13), C27(H27), C35(H35), C28(H28), C18(H18), C17(H17), C21(H21), C20(H20),
  C31(H31), C30(H30), C40(H40), C39(H39), C44(H44), C43(H43)
8.c Fitted hexagon refined as free rotating group:
 C2(C7,C6,C5,C4,C3), C12(C11,C10,C9,C14,C13), C19(C18,C17,C16,C21,C20), C22(N1,
 C24,N3,C23,N2)
;
_olex2_submission_special_instructions 'No special instructions were received'

loop_
_space_group_symop_operation_xyz
'x, y, z'
'-x, -y, z'
'-x, y, -z'
'x, -y, -z'
'z, x, y'
'z, -x, -y'
'-z, -x, y'
'-z, x, -y'
'y, z, x'
'-y, z, -x'
'y, -z, -x'
'-y, -z, x'
'y, x, -z'
'-y, -x, -z'
'y, -x, z'
'-y, x, z'
'x, z, -y'
'-x, z, y'
'-x, -z, -y'
'x, -z, y'
'z, y, -x'
'z, -y, x'
'-z, y, x'
'-z, -y, -x'
'x, y+1/2, z+1/2'
'-x, -y+1/2, z+1/2'
'-x, y+1/2, -z+1/2'
'x, -y+1/2, -z+1/2'
'z, x+1/2, y+1/2'
'z, -x+1/2, -y+1/2'
'-z, -x+1/2, y+1/2'
'-z, x+1/2, -y+1/2'
'y, z+1/2, x+1/2'
'-y, z+1/2, -x+1/2'
'y, -z+1/2, -x+1/2'
'-y, -z+1/2, x+1/2'
'y, x+1/2, -z+1/2'
'-y, -x+1/2, -z+1/2'
'y, -x+1/2, z+1/2'
'-y, x+1/2, z+1/2'
'x, z+1/2, -y+1/2'
'-x, z+1/2, y+1/2'
'-x, -z+1/2, -y+1/2'
'x, -z+1/2, y+1/2'
'z, y+1/2, -x+1/2'
'z, -y+1/2, x+1/2'
'-z, y+1/2, x+1/2'
'-z, -y+1/2, -x+1/2'
'x+1/2, y, z+1/2'
'-x+1/2, -y, z+1/2'
'-x+1/2, y, -z+1/2'
'x+1/2, -y, -z+1/2'
'z+1/2, x, y+1/2'
'z+1/2, -x, -y+1/2'
'-z+1/2, -x, y+1/2'
'-z+1/2, x, -y+1/2'
'y+1/2, z, x+1/2'
'-y+1/2, z, -x+1/2'
'y+1/2, -z, -x+1/2'
'-y+1/2, -z, x+1/2'
'y+1/2, x, -z+1/2'
'-y+1/2, -x, -z+1/2'
'y+1/2, -x, z+1/2'
'-y+1/2, x, z+1/2'
'x+1/2, z, -y+1/2'
'-x+1/2, z, y+1/2'
'-x+1/2, -z, -y+1/2'
'x+1/2, -z, y+1/2'
'z+1/2, y, -x+1/2'
'z+1/2, -y, x+1/2'
'-z+1/2, y, x+1/2'
'-z+1/2, -y, -x+1/2'
'x+1/2, y+1/2, z'
'-x+1/2, -y+1/2, z'
'-x+1/2, y+1/2, -z'
'x+1/2, -y+1/2, -z'
'z+1/2, x+1/2, y'
'z+1/2, -x+1/2, -y'
'-z+1/2, -x+1/2, y'
'-z+1/2, x+1/2, -y'
'y+1/2, z+1/2, x'
'-y+1/2, z+1/2, -x'
'y+1/2, -z+1/2, -x'
'-y+1/2, -z+1/2, x'
'y+1/2, x+1/2, -z'
'-y+1/2, -x+1/2, -z'
'y+1/2, -x+1/2, z'
'-y+1/2, x+1/2, z'
'x+1/2, z+1/2, -y'
'-x+1/2, z+1/2, y'
'-x+1/2, -z+1/2, -y'
'x+1/2, -z+1/2, y'
'z+1/2, y+1/2, -x'
'z+1/2, -y+1/2, x'
'-z+1/2, y+1/2, x'
'-z+1/2, -y+1/2, -x'

loop_
_atom_site_label
_atom_site_type_symbol
_atom_site_fract_x
_atom_site_fract_y
_atom_site_fract_z
_atom_site_U_iso_or_equiv
_atom_site_adp_type
_atom_site_occupancy
_atom_site_site_symmetry_order
_atom_site_calc_flag
_atom_site_refinement_flags_posn
_atom_site_refinement_flags_adp
_atom_site_refinement_flags_occupancy
_atom_site_disorder_assembly
_atom_site_disorder_group
Zn1 Zn 0.62162(2) 0.59636(2) 0.87235(2) 0.12537(16) Uani 1 1 d . . . . .
Zn2 Zn 0.59576(2) 0.59576(2) 0.90424(2) 0.1384(3) Uani 1 3 d S T P . .
Zn3 Zn 0.66808(2) 0.49529(2) 0.69586(2) 0.14092(18) Uani 1 1 d . . . . .
Zn4 Zn 0.66507(2) 0.48019(2) 0.65800(2) 0.1523(2) Uani 1 1 d . . . . .
O1 O 0.61051(3) 0.61051(3) 0.88949(3) 0.1103(11) Uani 1 3 d S T P . .
O2 O 0.67180(3) 0.5000 0.67180(3) 0.1273(10) Uani 1 2 d S T P . .
O11 O 0.68995(4) 0.49359(5) 0.70828(4) 0.1750(12) Uani 1 1 d . . . . .
O3 O 0.61423(4) 0.60257(5) 0.84961(3) 0.1681(11) Uani 1 1 d . . . . .
O5 O 0.52671(5) 0.65718(5) 0.69955(5) 0.1872(14) Uani 1 1 d . . . . .
O9 O 0.61634(6) 0.57197(5) 0.87563(6) 0.1912(15) Uani 1 1 d . . . . .
O7 O 0.65055(5) 0.53106(5) 0.68584(5) 0.2032(14) Uani 1 1 d . . . . .
O4 O 0.59800(4) 0.62610(4) 0.85350(4) 0.1745(12) Uani 1 1 d . . . . .
O10 O 0.60044(5) 0.57222(5) 0.89897(5) 0.1970(15) Uani 1 1 d . . . . .
O8 O 0.65670(5) 0.51424(6) 0.70778(5) 0.2044(15) Uani 1 1 d . . . . .
O6 O 0.53615(5) 0.65306(5) 0.67306(5) 0.2045(15) Uani 1 1 d . . . . .
C32 C 0.70400(7) 0.5000 0.70400(7) 0.153(2) Uani 1 2 d S T P . .
C15 C 0.65134(7) 0.52817(10) 0.70203(8) 0.185(2) Uani 1 1 d . . . . .
C8 C 0.53712(9) 0.65138(7) 0.68873(8) 0.182(2) Uani 1 1 d . . . . .
C33 C 0.71773(8) 0.5000 0.71773(8) 0.188(3) Uani 1 2 d S T P . .
C1 C 0.60520(7) 0.61527(8) 0.84448(6) 0.1676(18) Uani 1 1 d . . . . .
O12 O 0.64975(7) 0.48539(10) 0.63949(7) 0.173(2) Uani 0.5 1 d D U . . .
C26 C 0.60902(8) 0.54625(8) 0.88734(10) 0.188(2) Uani 1 1 d . . . . .
C2 C 0.60187(6) 0.61623(6) 0.82519(4) 0.192(2) Uani 1 1 d . . . . .
C7 C 0.60967(5) 0.60431(5) 0.81432(6) 0.238(3) Uani 1 1 d G . . . .
H7 H 0.6168 0.5958 0.8189 0.286 Uiso 1 1 calc R . . . .
C6 C 0.60683(6) 0.60511(6) 0.79664(5) 0.267(4) Uani 1 1 d G . . . .
H6 H 0.6120 0.5971 0.7894 0.320 Uiso 1 1 calc R . . . .
C5 C 0.59618(7) 0.61782(7) 0.78985(4) 0.256(4) Uani 1 1 d G . . . .
C4 C 0.58838(6) 0.62973(6) 0.80072(6) 0.266(4) Uani 1 1 d G . . . .
H4 H 0.5812 0.6382 0.7962 0.319 Uiso 1 1 calc R . . . .
C3 C 0.59122(6) 0.62894(5) 0.81840(5) 0.241(3) Uani 1 1 d G . . . .
H3 H 0.5860 0.6369 0.8257 0.289 Uiso 1 1 calc R . . . .
C34 C 0.71425(7) 0.49482(9) 0.73388(8) 0.225(3) Uani 1 1 d . . . . .
H34 H 0.7034 0.4905 0.7365 0.270 Uiso 1 1 calc R . . . .
C36 C 0.74316(6) 0.5000 0.74316(6) 0.183(3) Uani 1 2 d S T P . .
N4 N 0.59112(9) 0.61885(9) 0.77349(6) 0.335(5) Uani 1 1 d . . . . .
H4A H 0.5830 0.6261 0.7715 0.402 Uiso 1 1 d R . . . .
C12 C 0.57846(7) 0.62156(8) 0.70885(6) 0.313(5) Uani 1 1 d . . . . .
C11 C 0.57618(7) 0.62268(7) 0.69111(5) 0.353(6) Uani 1 1 d G . . . .
H11 H 0.5837 0.6170 0.6837 0.424 Uiso 1 1 calc R . . . .
C10 C 0.56258(7) 0.63223(7) 0.68441(4) 0.279(4) Uani 1 1 d G . . . .
H10 H 0.5611 0.6330 0.6725 0.335 Uiso 1 1 calc R . . . .
C9 C 0.55126(6) 0.64067(6) 0.69545(6) 0.217(3) Uani 1 1 d G . . . .
C14 C 0.55354(6) 0.63955(6) 0.71319(6) 0.235(3) Uani 1 1 d G . . . .
H14 H 0.5460 0.6452 0.7206 0.282 Uiso 1 1 calc R . . . .
C13 C 0.56714(8) 0.63000(8) 0.71989(4) 0.355(6) Uani 1 1 d G . . . .
H13 H 0.5687 0.6292 0.7318 0.426 Uiso 1 1 calc R . . . .
N5 N 0.59047(9) 0.60996(9) 0.71446(5) 0.340(5) Uani 1 1 d . . . . .
H5 H 0.5956 0.6045 0.7063 0.408 Uiso 1 1 d R . . . .
N6 N 0.62493(11) 0.57594(10) 0.74902(7) 0.406(6) Uani 1 1 d . . . . .
H6A H 0.6295 0.5751 0.7591 1.2(3) Uiso 1 1 d R . . . .
C27 C 0.61724(10) 0.53672(8) 0.87519(10) 0.243(3) Uani 1 1 d . . . . .
H27 H 0.6224 0.5427 0.8662 0.291 Uiso 1 1 calc R . . . .
C35 C 0.72695(7) 0.49592(11) 0.74696(8) 0.247(3) Uani 1 1 d . . . . .
H35 H 0.7239 0.4938 0.7584 0.297 Uiso 1 1 calc R . . . .
C28 C 0.61861(10) 0.51861(8) 0.87498(10) 0.253(3) Uani 1 1 d . . . . .
H28 H 0.6244 0.5128 0.8662 0.303 Uiso 1 1 calc R . . . .
C19 C 0.63024(7) 0.56373(7) 0.73662(6) 0.268(4) Uani 1 1 d . . . . .
C18 C 0.63876(7) 0.54926(8) 0.74289(4) 0.339(6) Uani 1 1 d G . . . .
H18 H 0.6398 0.5476 0.7547 0.407 Uiso 1 1 calc R . . . .
C17 C 0.64572(7) 0.53733(6) 0.73149(7) 0.291(4) Uani 1 1 d G . . . .
H17 H 0.6514 0.5276 0.7357 0.350 Uiso 1 1 calc R . . . .
C16 C 0.64417(6) 0.53985(6) 0.71381(6) 0.213(3) Uani 1 1 d G . . . .
C21 C 0.63565(7) 0.55432(7) 0.70755(4) 0.275(4) Uani 1 1 d G . . . .
H21 H 0.6346 0.5560 0.6957 0.330 Uiso 1 1 calc R . . . .
C20 C 0.62869(7) 0.56626(6) 0.71895(7) 0.324(5) Uani 1 1 d G . . . .
H20 H 0.6230 0.5759 0.7148 0.388 Uiso 1 1 calc R . . . .
C31 C 0.60107(12) 0.53671(10) 0.89941(11) 0.279(4) Uani 1 1 d . . . . .
H31 H 0.5950 0.5426 0.9079 0.334 Uiso 1 1 calc R . . . .
C22 C 0.59657(7) 0.61010(6) 0.76006(4) 0.295(4) Uani 1 1 d . . . . .
N1 N 0.60849(7) 0.59679(6) 0.76144(4) 0.306(4) Uani 1 1 d G . . . .
C24 C 0.61398(7) 0.58813(7) 0.74675(6) 0.372(7) Uani 1 1 d G . . . .
N3 N 0.60756(8) 0.59278(7) 0.73067(4) 0.359(5) Uani 1 1 d G . . . .
C23 C 0.59564(7) 0.60609(7) 0.72930(4) 0.305(5) Uani 1 1 d G . . . .
N2 N 0.59015(6) 0.61475(6) 0.74399(5) 0.310(4) Uani 1 1 d G . . . .
C30 C 0.60109(12) 0.51926(10) 0.90023(11) 0.305(5) Uani 1 1 d . . . . .
H30 H 0.5945 0.5138 0.9086 0.366 Uiso 1 1 calc R . . . .
C25 C 0.60897(8) 0.56434(8) 0.88772(11) 0.177(2) Uani 1 1 d . . . . .
C29 C 0.61061(9) 0.50958(7) 0.88892(11) 0.206(2) Uani 1 1 d . . . . .
C38 C 0.62610(9) 0.5000 0.62610(9) 0.265(9) Uani 0.5 2 d DS TU P . .
C37 C 0.64022(13) 0.5000 0.64022(13) 0.204(7) Uani 0.5 2 d DS TU P . .
C41 C 0.60097(12) 0.5000 0.60097(12) 0.274(10) Uani 0.5 2 d DS TU P . .
C40 C 0.61332(18) 0.48737(17) 0.60097(18) 0.376(13) Uani 0.5 1 d D U . . .
H40 H 0.6135 0.4791 0.5923 0.451 Uiso 0.5 1 calc R . . . .
C39 C 0.62561(14) 0.48692(12) 0.61406(14) 0.296(8) Uani 0.5 1 d D U . . .
H39 H 0.6334 0.4779 0.6147 0.355 Uiso 0.5 1 calc R . . A .
C45 C 0.56200(13) 0.5000 0.56200(13) 0.400(19) Uani 0.5 2 d DS TU P A 2
C42 C 0.58694(14) 0.5000 0.58694(14) 0.338(14) Uani 0.5 2 d DS TU P A 2
C44 C 0.57535(17) 0.48831(16) 0.56097(17) 0.406(14) Uani 0.5 1 d D U . A 2
H44 H 0.5759 0.4806 0.5518 0.487 Uiso 0.5 1 calc R . . A 2
C43 C 0.58786(19) 0.48814(17) 0.57367(18) 0.380(13) Uani 0.5 1 d D U . A 2
H43 H 0.5968 0.4802 0.5733 0.456 Uiso 0.5 1 calc R . . A 2
C46 C 0.5479(2) 0.5000 0.5479(2) 0.47(3) Uani 0.5 2 d DS TU P A 2
O13 O 0.5512(2) 0.4881(2) 0.5358(2) 0.60(2) Uani 0.5 1 d D U . A 2

loop_
_atom_site_aniso_label
_atom_site_aniso_U_11
_atom_site_aniso_U_22
_atom_site_aniso_U_33
_atom_site_aniso_U_23
_atom_site_aniso_U_13
_atom_site_aniso_U_12
Zn1 0.1286(3) 0.1181(3) 0.1294(3) -0.0114(2) -0.0123(3) 0.0150(3)
Zn2 0.1384(3) 0.1384(3) 0.1384(3) -0.0013(3) -0.0013(3) 0.0013(3)
Zn3 0.1367(4) 0.1674(4) 0.1186(3) -0.0023(3) 0.0007(3) 0.0056(3)
Zn4 0.1354(4) 0.1941(5) 0.1273(4) -0.0114(3) 0.0158(3) -0.0227(3)
O1 0.1103(11) 0.1103(11) 0.1103(11) -0.0064(12) -0.0064(12) 0.0064(12)
O2 0.1013(13) 0.179(3) 0.1013(13) 0.0076(13) 0.0090(17) -0.0076(13)
O11 0.151(3) 0.220(3) 0.154(3) 0.005(2) -0.019(2) -0.013(2)
O3 0.192(3) 0.189(3) 0.123(2) -0.0055(19) -0.0244(19) 0.056(2)
O5 0.233(4) 0.194(3) 0.134(3) -0.018(2) -0.039(2) 0.070(3)
O9 0.246(4) 0.115(3) 0.213(4) -0.017(2) -0.003(3) -0.008(2)
O7 0.218(3) 0.231(4) 0.160(3) 0.001(3) 0.035(3) 0.076(3)
O4 0.220(3) 0.188(3) 0.116(2) -0.030(2) -0.020(2) 0.054(2)
O10 0.231(4) 0.139(3) 0.221(4) -0.012(2) 0.021(3) 0.017(2)
O8 0.220(4) 0.245(4) 0.149(3) -0.021(3) 0.018(2) 0.071(3)
O6 0.265(4) 0.203(3) 0.146(3) -0.008(2) -0.031(3) 0.080(3)
C32 0.135(3) 0.191(7) 0.135(3) -0.010(4) -0.017(6) 0.010(4)
C15 0.169(4) 0.253(7) 0.134(5) 0.027(5) 0.010(4) 0.089(4)
C8 0.251(7) 0.184(5) 0.111(4) -0.018(4) -0.041(4) 0.046(4)
C33 0.137(3) 0.289(10) 0.137(3) -0.003(4) -0.009(6) 0.003(4)
C1 0.199(5) 0.189(5) 0.115(4) -0.015(4) -0.020(3) 0.046(4)
O12 0.142(5) 0.268(8) 0.110(4) 0.019(4) -0.028(3) -0.008(4)
C26 0.221(6) 0.109(5) 0.233(7) 0.006(5) 0.049(4) 0.009(4)
C2 0.212(5) 0.252(6) 0.112(4) -0.006(4) -0.021(3) 0.094(4)
C7 0.320(8) 0.269(6) 0.126(4) -0.052(4) -0.043(4) 0.168(6)
C6 0.320(8) 0.350(9) 0.131(5) -0.028(5) -0.035(4) 0.205(7)
C5 0.339(8) 0.324(8) 0.105(4) -0.030(5) -0.033(4) 0.201(7)
C4 0.369(9) 0.290(7) 0.140(5) -0.037(5) -0.032(5) 0.207(7)
C3 0.332(8) 0.259(6) 0.131(4) -0.021(4) -0.023(4) 0.169(6)
C34 0.159(5) 0.361(9) 0.154(5) 0.042(5) -0.027(4) -0.018(5)
C36 0.139(3) 0.271(9) 0.139(3) 0.021(4) -0.022(5) -0.021(4)
N4 0.463(9) 0.428(9) 0.115(3) -0.079(4) -0.040(4) 0.316(8)
C12 0.368(9) 0.446(12) 0.126(5) -0.025(6) -0.044(5) 0.279(9)
C11 0.492(13) 0.446(11) 0.122(5) -0.033(5) -0.046(6) 0.349(11)
C10 0.339(9) 0.346(9) 0.153(5) -0.036(5) -0.021(5) 0.199(8)
C9 0.283(7) 0.214(5) 0.153(5) -0.031(4) -0.036(5) 0.116(5)
C14 0.285(7) 0.309(7) 0.112(4) -0.038(4) -0.038(4) 0.173(6)
C13 0.526(14) 0.425(11) 0.113(4) -0.032(5) -0.015(6) 0.326(11)
N5 0.467(9) 0.447(9) 0.105(3) -0.042(4) -0.074(4) 0.322(8)
N6 0.578(12) 0.484(10) 0.155(4) -0.038(5) -0.033(5) 0.446(10)
C27 0.340(9) 0.102(4) 0.286(8) 0.003(4) 0.061(7) -0.004(5)
C35 0.171(5) 0.417(10) 0.154(5) 0.006(5) -0.032(5) -0.015(6)
C28 0.364(10) 0.121(5) 0.273(8) -0.011(5) 0.045(7) 0.001(5)
C19 0.316(8) 0.340(9) 0.148(5) -0.028(6) 0.008(5) 0.173(7)
C18 0.446(12) 0.397(10) 0.173(5) -0.048(6) -0.057(6) 0.328(10)
C17 0.344(9) 0.369(10) 0.160(6) -0.024(6) -0.026(5) 0.233(8)
C16 0.245(6) 0.262(7) 0.132(5) -0.027(4) -0.003(4) 0.128(5)
C21 0.342(9) 0.332(9) 0.152(5) -0.018(5) -0.018(5) 0.200(7)
C20 0.456(12) 0.384(10) 0.131(5) -0.009(5) 0.028(6) 0.300(9)
C31 0.390(11) 0.128(5) 0.319(10) -0.012(6) 0.105(8) 0.040(6)
C22 0.370(10) 0.358(10) 0.158(6) 0.008(6) -0.045(6) 0.222(8)
N1 0.440(9) 0.350(7) 0.129(3) -0.033(4) -0.047(4) 0.269(7)
C24 0.446(12) 0.544(16) 0.126(5) -0.042(7) -0.028(6) 0.342(12)
N3 0.494(10) 0.475(10) 0.109(3) -0.055(4) -0.050(4) 0.352(9)
C23 0.393(10) 0.369(10) 0.154(6) -0.058(6) -0.029(6) 0.259(9)
N2 0.420(8) 0.376(7) 0.134(3) -0.047(4) -0.056(4) 0.287(7)
C30 0.448(12) 0.128(5) 0.340(10) -0.024(6) 0.194(9) -0.018(6)
C25 0.182(6) 0.104(5) 0.244(8) -0.004(4) -0.003(5) 0.007(4)
C29 0.244(6) 0.118(4) 0.258(7) -0.011(5) 0.029(5) -0.009(4)
C38 0.250(13) 0.294(19) 0.250(13) -0.019(12) -0.143(14) 0.019(12)
C37 0.179(9) 0.254(15) 0.179(9) -0.003(8) -0.073(11) 0.003(8)
C41 0.282(14) 0.258(19) 0.282(14) 0.018(12) -0.116(16) -0.018(12)
C40 0.40(2) 0.40(2) 0.324(18) -0.119(17) -0.233(17) 0.131(17)
C39 0.323(16) 0.310(16) 0.254(14) -0.047(11) -0.155(13) 0.042(12)
C45 0.42(2) 0.37(3) 0.42(2) -0.07(2) -0.20(2) 0.07(2)
C42 0.345(19) 0.32(3) 0.345(19) -0.008(17) -0.17(2) 0.008(17)
C44 0.42(3) 0.41(3) 0.40(2) -0.087(19) -0.21(2) 0.090(19)
C43 0.40(2) 0.38(2) 0.36(2) -0.046(17) -0.192(18) 0.064(18)
C46 0.48(3) 0.45(4) 0.48(3) -0.17(3) -0.25(3) 0.17(3)
O13 0.62(3) 0.64(3) 0.55(3) -0.30(3) -0.34(2) 0.33(3)

loop_
_atom_type_symbol
_atom_type_description
_atom_type_scat_dispersion_real
_atom_type_scat_dispersion_imag
_atom_type_scat_source
C C 0.0050 0.0020 'International Tables Vol C Tables 4.2.6.8 and 6.1.1.4'
H H 0.0000 0.0000 'International Tables Vol C Tables 4.2.6.8 and 6.1.1.4'
N N 0.0090 0.0050 'International Tables Vol C Tables 4.2.6.8 and 6.1.1.4'
O O 0.0160 0.0090 'International Tables Vol C Tables 4.2.6.8 and 6.1.1.4'
Zn Zn 0.1740 1.9090 'International Tables Vol C Tables 4.2.6.8 and 6.1.1.4'

loop_
_geom_angle_atom_site_label_1
_geom_angle_atom_site_label_2
_geom_angle_atom_site_label_3
_geom_angle
_geom_angle_site_symmetry_1
_geom_angle_site_symmetry_3
Zn1 Zn1 Zn1 59.999(2) 35_566 56_656
O1 Zn1 Zn1 35.08(5) . 35_566
O1 Zn1 Zn1 35.08(5) . 56_656
O1 Zn1 O9 111.64(17) . .
O1 Zn1 O4 111.41(11) . 56_656
O3 Zn1 Zn1 75.95(10) . 35_566
O3 Zn1 Zn1 126.62(10) . 56_656
O3 Zn1 O1 110.98(11) . .
O3 Zn1 O9 107.52(16) . .
O3 Zn1 O4 109.76(14) . 56_656
O9 Zn1 Zn1 122.20(12) . 56_656
O9 Zn1 Zn1 126.60(13) . 35_566
O4 Zn1 Zn1 123.99(10) 56_656 35_566
O4 Zn1 Zn1 76.35(10) 56_656 56_656
O4 Zn1 O9 105.32(16) 56_656 .
O10 Zn2 O1 108.62(13) 35_566 .
O10 Zn2 O1 108.62(13) . .
O10 Zn2 O1 108.62(13) 56_656 .
O10 Zn2 O10 110.31(12) 35_566 .
O10 Zn2 O10 110.32(12) 56_656 .
O10 Zn2 O10 110.31(12) 56_656 35_566
Zn3 Zn3 Zn4 60.600(15) 22_565 22_565
O2 Zn3 Zn3 35.47(7) . 22_565
O2 Zn3 Zn4 35.64(4) . 22_565
O2 Zn3 O11 111.17(12) . .
O2 Zn3 O5 112.23(12) . 15_565
O2 Zn3 O8 112.66(13) . .
O11 Zn3 Zn3 75.99(10) . 22_565
O11 Zn3 Zn4 129.02(10) . 22_565
O5 Zn3 Zn3 127.65(13) 15_565 22_565
O5 Zn3 Zn4 122.57(11) 15_565 22_565
O5 Zn3 O11 104.35(15) 15_565 .
O5 Zn3 O8 113.49(18) 15_565 .
O8 Zn3 Zn3 117.54(13) . 22_565
O8 Zn3 Zn4 77.99(13) . 22_565
O8 Zn3 O11 102.14(17) . .
O2 Zn4 Zn3 35.21(4) . 22_565
O2 Zn4 O6 108.10(12) . 15_565
O7 Zn4 Zn3 73.34(12) 22_565 22_565
O7 Zn4 O2 107.43(13) 22_565 .
O7 Zn4 O6 106.51(18) 22_565 15_565
O6 Zn4 Zn3 127.05(11) 15_565 22_565
O12 Zn4 Zn3 122.1(2) . 22_565
O12 Zn4 O2 114.5(2) . .
O12 Zn4 O7 113.1(2) . 22_565
O12 Zn4 O6 106.8(2) . 15_565
Zn1 O1 Zn1 109.84(10) 56_656 35_566
Zn1 O1 Zn1 109.84(10) 56_656 .
Zn1 O1 Zn1 109.83(10) 35_566 .
Zn1 O1 Zn2 109.10(10) 56_656 .
Zn1 O1 Zn2 109.11(10) . .
Zn1 O1 Zn2 109.10(10) 35_566 .
Zn3 O2 Zn3 109.05(15) . 22_565
Zn3 O2 Zn4 109.15(2) . 22_565
Zn3 O2 Zn4 110.13(2) 22_565 22_565
Zn3 O2 Zn4 109.16(2) 22_565 .
Zn3 O2 Zn4 110.12(2) . .
Zn4 O2 Zn4 109.22(15) . 22_565
C32 O11 Zn3 127.0(4) . .
C1 O3 Zn1 130.3(3) . .
C8 O5 Zn3 129.1(4) . 16_655
C25 O9 Zn1 130.8(4) . .
C15 O7 Zn4 136.9(4) . 22_565
C1 O4 Zn1 129.7(3) . 35_566
C25 O10 Zn2 135.8(4) . .
C15 O8 Zn3 129.7(4) . .
C8 O6 Zn4 133.0(4) . 16_655
O11 C32 O11 128.9(7) . 22_565
O11 C32 C33 115.5(4) . .
O11 C32 C33 115.5(4) 22_565 .
O7 C15 C16 120.6(6) . .
O8 C15 O7 121.5(6) . .
O8 C15 C16 117.5(6) . .
O5 C8 C9 116.6(5) . .
O6 C8 O5 126.1(6) . .
O6 C8 C9 117.2(6) . .
C34 C33 C32 121.2(4) . .
C34 C33 C32 121.2(4) 22_565 .
C34 C33 C34 117.7(8) 22_565 .
O3 C1 C2 116.0(5) . .
O4 C1 O3 127.0(5) . .
O4 C1 C2 116.7(5) . .
C37 O12 Zn4 119.0(8) . .
C27 C26 C25 124.1(7) . .
C31 C26 C27 113.6(6) . .
C31 C26 C25 122.3(7) . .
C7 C2 C1 119.4(4) . .
C7 C2 C3 120.0 . .
C3 C2 C1 120.6(4) . .
C2 C7 H7 120.0 . .
C2 C7 C6 120.0 . .
C6 C7 H7 120.0 . .
C7 C6 H6 120.0 . .
C5 C6 C7 120.0 . .
C5 C6 H6 120.0 . .
C6 C5 C4 120.0 . .
N4 C5 C6 125.4(4) . .
N4 C5 C4 114.2(4) . .
C5 C4 H4 120.0 . .
C3 C4 C5 120.0 . .
C3 C4 H4 120.0 . .
C2 C3 H3 120.0 . .
C4 C3 C2 120.0 . .
C4 C3 H3 120.0 . .
C33 C34 H34 119.7 . .
C33 C34 C35 120.7(7) . .
C35 C34 H34 119.7 . .
C35 C36 C36 120.8(4) 22_565 51_656
C35 C36 C36 120.8(4) . 51_656
C35 C36 C35 118.4(8) . 22_565
C5 N4 H4A 115.5 . .
C22 N4 C5 129.1(4) . .
C22 N4 H4A 115.4 . .
C11 C12 C13 120.0 . .
N5 C12 C11 116.3(4) . .
N5 C12 C13 123.0(4) . .
C12 C11 H11 120.0 . .
C10 C11 C12 120.0 . .
C10 C11 H11 120.0 . .
C11 C10 H10 120.0 . .
C11 C10 C9 120.0 . .
C9 C10 H10 120.0 . .
C10 C9 C8 121.2(4) . .
C10 C9 C14 120.0 . .
C14 C9 C8 118.7(4) . .
C9 C14 H14 120.0 . .
C13 C14 C9 120.0 . .
C13 C14 H14 120.0 . .
C12 C13 H13 120.0 . .
C14 C13 C12 120.0 . .
C14 C13 H13 120.0 . .
C12 N5 H5 114.0 . .
C23 N5 C12 131.9(4) . .
C23 N5 H5 114.1 . .
C19 N6 H6A 116.7 . .
C24 N6 H6A 116.8 . .
C24 N6 C19 126.4(5) . .
C26 C27 H27 117.0 . .
C26 C27 C28 125.9(7) . .
C28 C27 H27 117.0 . .
C34 C35 H35 119.6 . .
C36 C35 C34 120.9(7) . .
C36 C35 H35 119.6 . .
C27 C28 H28 121.7 . .
C27 C28 C29 116.5(6) . .
C29 C28 H28 121.7 . .
C18 C19 N6 116.3(4) . .
C18 C19 C20 120.0 . .
C20 C19 N6 123.5(4) . .
C19 C18 H18 120.0 . .
C17 C18 C19 120.0 . .
C17 C18 H18 120.0 . .
C18 C17 H17 120.0 . .
C18 C17 C16 120.0 . .
C16 C17 H17 120.0 . .
C17 C16 C15 121.2(5) . .
C21 C16 C15 118.8(5) . .
C21 C16 C17 120.0 . .
C16 C21 H21 120.0 . .
C16 C21 C20 120.0 . .
C20 C21 H21 120.0 . .
C19 C20 H20 120.0 . .
C21 C20 C19 120.0 . .
C21 C20 H20 120.0 . .
C26 C31 H31 117.2 . .
C26 C31 C30 125.6(7) . .
C30 C31 H31 117.2 . .
N4 C22 N1 122.5(3) . .
N4 C22 N2 117.5(3) . .
N2 C22 N1 120.0 . .
C24 N1 C22 120.0 . .
N6 C24 N1 116.5(4) . .
N6 C24 N3 123.5(4) . .
N1 C24 N3 120.0 . .
C23 N3 C24 120.0 . .
N5 C23 N3 117.4(4) . .
N5 C23 N2 122.5(4) . .
N2 C23 N3 120.0 . .
C23 N2 C22 120.0 . .
C31 C30 H30 119.4 . .
C31 C30 C29 121.2(7) . .
C29 C30 H30 119.4 . .
O9 C25 O10 122.3(6) . .
O9 C25 C26 117.2(7) . .
O10 C25 C26 120.2(7) . .
C28 C29 C29 119.8(4) . 72_666
C30 C29 C28 116.7(6) . .
C30 C29 C29 123.0(5) . 72_666
C39 C38 C37 119.9(5) 22_565 .
C39 C38 C37 119.9(5) . .
C39 C38 C39 120.2(10) . 22_565
O12 C37 O12 138.3(14) 22_565 .
O12 C37 C38 110.9(7) . .
O12 C37 C38 110.9(7) 22_565 .
C40 C41 C40 120.8(12) 22_565 .
C40 C41 C42 119.6(6) 22_565 .
C40 C41 C42 119.6(6) . .
C41 C40 H40 120.1 . .
C41 C40 C39 119.7(8) . .
C39 C40 H40 120.1 . .
C38 C39 C40 119.6(7) . .
C38 C39 H39 120.2 . .
C40 C39 H39 120.2 . .
C44 C45 C44 121.3(12) 22_565 .
C44 C45 C46 119.4(6) 22_565 .
C44 C45 C46 119.4(6) . .
C43 C42 C41 119.3(6) 22_565 .
C43 C42 C41 119.3(6) . .
C43 C42 C43 121.3(12) . 22_565
C45 C44 H44 120.3 . .
C45 C44 C43 119.5(8) . .
C43 C44 H44 120.3 . .
C42 C43 C44 119.2(8) . .
C42 C43 H43 120.4 . .
C44 C43 H43 120.4 . .
O13 C46 C45 111.2(13) . .
O13 C46 C45 111.2(13) 22_565 .
O13 C46 O13 138(3) . 22_565

loop_
_geom_bond_atom_site_label_1
_geom_bond_atom_site_label_2
_geom_bond_distance
_geom_bond_site_symmetry_2
Zn1 Zn1 3.1538(8) 35_566
Zn1 Zn1 3.1540(8) 56_656
Zn1 O1 1.9271(13) .
Zn1 O3 1.917(3) .
Zn1 O9 1.952(4) .
Zn1 O4 1.938(3) 56_656
Zn2 O1 1.982(4) .
Zn2 O10 1.906(4) .
Zn2 O10 1.906(4) 35_566
Zn2 O10 1.906(4) 56_656
Zn3 Zn3 3.1328(10) 22_565
Zn3 Zn4 3.1518(8) 22_565
Zn3 O2 1.9234(18) .
Zn3 O11 1.955(4) .
Zn3 O5 1.926(4) 15_565
Zn3 O8 1.948(4) .
Zn4 Zn3 3.1516(8) 22_565
Zn4 O2 1.9440(19) .
Zn4 O7 1.922(4) 22_565
Zn4 O6 1.959(4) 15_565
Zn4 O12 1.907(5) .
O1 Zn1 1.9270(13) 35_566
O1 Zn1 1.9270(13) 56_656
O2 Zn3 1.9234(18) 22_565
O2 Zn4 1.9444(19) 22_565
O11 C32 1.243(4) .
O3 C1 1.272(5) .
O5 Zn3 1.927(4) 16_655
O5 C8 1.249(6) .
O9 C25 1.248(6) .
O7 Zn4 1.922(4) 22_565
O7 C15 1.277(5) .
O4 Zn1 1.938(3) 35_566
O4 C1 1.228(5) .
O10 C25 1.254(6) .
O8 C15 1.241(6) .
O6 Zn4 1.959(4) 16_655
O6 C8 1.225(5) .
C32 O11 1.243(4) 22_565
C32 C33 1.507(10) .
C15 C16 1.402(7) .
C8 C9 1.471(6) .
C33 C34 1.343(6) 22_565
C33 C34 1.343(6) .
C1 C2 1.520(5) .
O12 C37 1.354(7) .
C26 C27 1.357(7) .
C26 C31 1.343(8) .
C26 C25 1.404(7) .
C2 C7 1.3900 .
C2 C3 1.3900 .
C7 H7 0.9300 .
C7 C6 1.3900 .
C6 H6 0.9300 .
C6 C5 1.3900 .
C5 C4 1.3900 .
C5 N4 1.331(5) .
C4 H4 0.9300 .
C4 C3 1.3900 .
C3 H3 0.9300 .
C34 H34 0.9300 .
C34 C35 1.417(7) .
C36 C36 1.500(14) 51_656
C36 C35 1.330(6) 22_565
C36 C35 1.329(6) .
N4 H4A 0.8590 .
N4 C22 1.313(4) .
C12 C11 1.3900 .
C12 C13 1.3900 .
C12 N5 1.367(5) .
C11 H11 0.9300 .
C11 C10 1.3900 .
C10 H10 0.9300 .
C10 C9 1.3900 .
C9 C14 1.3900 .
C14 H14 0.9300 .
C14 C13 1.3900 .
C13 H13 0.9300 .
N5 H5 0.8591 .
N5 C23 1.255(4) .
N6 H6A 0.8602 .
N6 C19 1.411(6) .
N6 C24 1.283(5) .
C27 H27 0.9300 .
C27 C28 1.409(7) .
C35 H35 0.9300 .
C28 H28 0.9300 .
C28 C29 1.430(7) .
C19 C18 1.3900 .
C19 C20 1.3900 .
C18 H18 0.9300 .
C18 C17 1.3900 .
C17 H17 0.9300 .
C17 C16 1.3900 .
C16 C21 1.3900 .
C21 H21 0.9300 .
C21 C20 1.3900 .
C20 H20 0.9300 .
C31 H31 0.9300 .
C31 C30 1.355(8) .
C22 N1 1.3900 .
C22 N2 1.3900 .
N1 C24 1.3900 .
C24 N3 1.3900 .
N3 C23 1.3900 .
C23 N2 1.3900 .
C30 H30 0.9300 .
C30 C29 1.371(7) .
C29 C29 1.487(10) 72_666
C38 C37 1.549(16) .
C38 C39 1.379(8) .
C38 C39 1.379(8) 22_565
C37 O12 1.354(7) 22_565
C41 C40 1.370(8) 22_565
C41 C40 1.370(8) .
C41 C42 1.540(17) .
C40 H40 0.9300 .
C40 C39 1.394(10) .
C39 H39 0.9300 .
C45 C44 1.379(9) 22_565
C45 C44 1.379(9) .
C45 C46 1.54(2) .
C42 C43 1.382(9) 22_565
C42 C43 1.382(9) .
C44 H44 0.9300 .
C44 C43 1.383(11) .
C43 H43 0.9300 .
C46 O13 1.342(12) 22_565
C46 O13 1.342(12) .

loop_
_smtbx_masks_void_nr
_smtbx_masks_void_average_x
_smtbx_masks_void_average_y
_smtbx_masks_void_average_z
_smtbx_masks_void_volume
_smtbx_masks_void_count_electrons
1 -0.989 -0.909 -0.244 398145.2 16377.8

loop_
_twin_individual_id
_twin_individual_mass_fraction_refined
1 0.506(5)
2 0.494(5)
